data_4330741
loop_
_publ_author_name
'Kun Nie'
'Lei Fang'
'Yingming Yao'
'Yong Zhang'
'Qi Shen'
'Yaorong Wang'

_publ_contact_author_email yaoym@suda.edu.cn
_publ_contact_author_fax 86-512-65880305
_publ_contact_author_name 'Dr. Yingming Yao'
_publ_contact_author_phone 86-512-65882806
_publ_section_title
;
 Synthesis and Characterization of Amine-Bridged Bis(phenolate)lanthanide
 Alkoxides and Their Application in the Controlled Polymerization of
 rac-Lactide and rac-\b-Butyrolactone
;
_journal_name_full 'Inorganic Chemistry'
_journal_page_first 11133
_journal_page_last 11143
_journal_paper_doi 10.1021/ic301746c
_journal_volume 51
_journal_year 2012
_chemical_formula_moiety 'C71 H116 N4 O6 Y2, C6 H14'
_chemical_formula_sum 'C77 H130 N4 O6 Y2'
_chemical_formula_weight 1385.67
_chemical_name_systematic
; 
 ? 
;
_space_group_IT_number 19
_symmetry_cell_setting orthorhombic
_symmetry_Int_Tables_number 19
_symmetry_space_group_name_Hall 'P 2ac 2ab'
_symmetry_space_group_name_H-M 'P 21 21 21'
_atom_sites_solution_hydrogens geom
_atom_sites_solution_primary direct
_atom_sites_solution_secondary difmap
_audit_creation_method SHELXL-97
_cell_angle_alpha 90.00
_cell_angle_beta 90.00
_cell_angle_gamma 90.00
_cell_formula_units_Z 4
_cell_length_a 17.9555(10)
_cell_length_b 21.0348(12)
_cell_length_c 21.4682(13)
_cell_measurement_reflns_used 33163
_cell_measurement_temperature 223(2)
_cell_measurement_theta_max 27.5
_cell_measurement_theta_min 3.0
_cell_volume 8108.3(8)
_computing_cell_refinement CrystalClear
_computing_data_collection CrystalClear
_computing_data_reduction CrystalStructure
_computing_structure_refinement 'SHELXL-97 (Sheldrick, 1997)'
_computing_structure_solution 'SHELXS-97 (Sheldrick, 1990)'
_diffrn_ambient_temperature 223(2)
_diffrn_detector_area_resol_mean 14.63
_diffrn_measured_fraction_theta_full 0.995
_diffrn_measured_fraction_theta_max 0.995
_diffrn_measurement_device_type 'Rigaku Saturn'
_diffrn_measurement_method \w
_diffrn_radiation_monochromator graphite
_diffrn_radiation_source 'fine-focus sealed tube'
_diffrn_radiation_type MoK\a
_diffrn_radiation_wavelength 0.71075
_diffrn_reflns_av_R_equivalents 0.0790
_diffrn_reflns_av_sigmaI/netI 0.1150
_diffrn_reflns_limit_h_max 21
_diffrn_reflns_limit_h_min -19
_diffrn_reflns_limit_k_max 25
_diffrn_reflns_limit_k_min -21
_diffrn_reflns_limit_l_max 25
_diffrn_reflns_limit_l_min -25
_diffrn_reflns_number 37951
_diffrn_reflns_theta_full 25.50
_diffrn_reflns_theta_max 25.50
_diffrn_reflns_theta_min 3.01
_exptl_absorpt_coefficient_mu 1.472
_exptl_absorpt_correction_T_max 0.638
_exptl_absorpt_correction_T_min 0.441
_exptl_absorpt_correction_type multi-scan
_exptl_absorpt_process_details 'Jacobson, R. (1998) Private communication'
_exptl_crystal_colour colorless
_exptl_crystal_density_diffrn 1.135
_exptl_crystal_description prism
_exptl_crystal_F_000 2984
_exptl_crystal_size_max 0.40
_exptl_crystal_size_mid 0.30
_exptl_crystal_size_min 0.30
_refine_diff_density_max 0.570
_refine_diff_density_min -0.467
_refine_diff_density_rms 0.065
_refine_ls_abs_structure_details 'Flack H D (1983), Acta Cryst. A39, 876-881'
_refine_ls_abs_structure_Flack 0.073(7)
_refine_ls_extinction_method none
_refine_ls_goodness_of_fit_ref 1.125
_refine_ls_hydrogen_treatment mixed
_refine_ls_matrix_type full
_refine_ls_number_parameters 730
_refine_ls_number_reflns 14965
_refine_ls_number_restraints 19
_refine_ls_restrained_S_all 1.125
_refine_ls_R_factor_all 0.1080
_refine_ls_R_factor_gt 0.0833
_refine_ls_shift/su_max 0.001
_refine_ls_shift/su_mean 0.000
_refine_ls_structure_factor_coef Fsqd
_refine_ls_weighting_details 'calc w=1/[\s^2^(Fo^2^)+(0.0402P)^2^+0.7818P] where P=(Fo^2^+2Fc^2^)/3'
_refine_ls_weighting_scheme calc
_refine_ls_wR_factor_gt 0.1471
_refine_ls_wR_factor_ref 0.1588
_reflns_number_gt 11698
_reflns_number_total 14965
_reflns_threshold_expression >2sigma(I)
_cod_data_source_file ic301746c_si_001_7.cif
_cod_data_source_block complex7
_cod_database_code 4330741

loop_
_symmetry_equiv_pos_as_xyz
'x, y, z'
'x+1/2, -y+1/2, -z'
'-x, y+1/2, -z+1/2'
'-x+1/2, -y, z+1/2'

loop_
_atom_site_label
_atom_site_type_symbol
_atom_site_fract_x
_atom_site_fract_y
_atom_site_fract_z
_atom_site_U_iso_or_equiv
_atom_site_adp_type
_atom_site_occupancy
_atom_site_symmetry_multiplicity
_atom_site_calc_flag
_atom_site_refinement_flags
_atom_site_disorder_assembly
_atom_site_disorder_group
Y1 Y 0.63295(4) 0.23156(3) 0.76640(3) 0.03838(16) Uani 1 1 d D . .
Y2 Y 0.63994(3) 0.38014(3) 0.85316(3) 0.03785(15) Uani 1 1 d D . .
O1 O 0.5156(2) 0.2290(2) 0.75716(18) 0.0422(10) Uani 1 1 d . . .
O2 O 0.6514(2) 0.13029(19) 0.76181(18) 0.0428(10) Uani 1 1 d . . .
O3 O 0.7545(2) 0.4014(2) 0.8563(2) 0.0482(11) Uani 1 1 d . . .
O4 O 0.6094(2) 0.3961(2) 0.9478(2) 0.0458(11) Uani 1 1 d . . .
O5 O 0.6426(2) 0.27261(18) 0.86254(17) 0.0423(10) Uani 1 1 d . . .
O6 O 0.6408(3) 0.3385(2) 0.75521(18) 0.0435(10) Uani 1 1 d D . .
H6 H 0.663(2) 0.3556(6) 0.7266(6) 0.052 Uiso 1 1 d D . .
N1 N 0.6160(3) 0.2134(2) 0.6525(2) 0.0406(13) Uani 1 1 d . . .
N2 N 0.7632(3) 0.2406(3) 0.7119(3) 0.0483(14) Uani 1 1 d . . .
N3 N 0.6422(3) 0.5001(2) 0.8570(2) 0.0408(12) Uani 1 1 d . . .
N4 N 0.5165(3) 0.4260(3) 0.8089(3) 0.0459(14) Uani 1 1 d . . .
C1 C 0.4600(4) 0.2293(3) 0.7161(3) 0.0421(16) Uani 1 1 d . . .
C2 C 0.3857(3) 0.2171(3) 0.7323(3) 0.0411(15) Uani 1 1 d . . .
C3 C 0.3308(4) 0.2223(3) 0.6868(3) 0.0496(18) Uani 1 1 d . . .
H3 H 0.2811 0.2154 0.6987 0.059 Uiso 1 1 calc R . .
C4 C 0.3448(4) 0.2369(4) 0.6252(3) 0.0529(18) Uani 1 1 d . . .
C5 C 0.4203(4) 0.2449(3) 0.6089(3) 0.0531(19) Uani 1 1 d . . .
H5 H 0.4326 0.2529 0.5671 0.064 Uiso 1 1 calc R . .
C6 C 0.4767(3) 0.2414(3) 0.6524(3) 0.0448(16) Uani 1 1 d . . .
C7 C 0.6697(3) 0.0857(3) 0.7201(3) 0.0408(16) Uani 1 1 d . . .
C8 C 0.7099(3) 0.0301(3) 0.7355(3) 0.0398(15) Uani 1 1 d . . .
C9 C 0.7372(4) -0.0068(3) 0.6855(3) 0.0476(17) Uani 1 1 d . . .
H9 H 0.7677 -0.0418 0.6951 0.057 Uiso 1 1 calc R . .
C10 C 0.7223(4) 0.0052(3) 0.6231(3) 0.0435(16) Uani 1 1 d . A .
C11 C 0.6734(4) 0.0561(3) 0.6107(3) 0.0463(17) Uani 1 1 d . . .
H11 H 0.6581 0.0636 0.5694 0.056 Uiso 1 1 calc R . .
C12 C 0.6476(3) 0.0951(3) 0.6572(3) 0.0370(14) Uani 1 1 d . . .
C13 C 0.5549(4) 0.2568(3) 0.6311(3) 0.0487(18) Uani 1 1 d . . .
H13A H 0.5551 0.2574 0.5855 0.058 Uiso 1 1 calc R . .
H13B H 0.5668 0.3000 0.6452 0.058 Uiso 1 1 calc R . .
C14 C 0.5917(4) 0.1458(3) 0.6412(3) 0.0439(16) Uani 1 1 d . . .
H14A H 0.5464 0.1380 0.6655 0.053 Uiso 1 1 calc R . .
H14B H 0.5787 0.1414 0.5971 0.053 Uiso 1 1 calc R . .
C15 C 0.6834(4) 0.2289(4) 0.6169(3) 0.0508(18) Uani 1 1 d . . .
H15A H 0.6842 0.2748 0.6091 0.061 Uiso 1 1 calc R . .
H15B H 0.6810 0.2074 0.5765 0.061 Uiso 1 1 calc R . .
C16 C 0.7548(4) 0.2103(3) 0.6490(3) 0.0547(19) Uani 1 1 d . . .
H16A H 0.7562 0.1640 0.6537 0.066 Uiso 1 1 calc R . .
H16B H 0.7970 0.2228 0.6227 0.066 Uiso 1 1 calc R . .
C17 C 0.8176(4) 0.2043(4) 0.7479(4) 0.059(2) Uani 1 1 d . . .
H17A H 0.8645 0.2029 0.7255 0.089 Uiso 1 1 calc R . .
H17B H 0.7993 0.1613 0.7541 0.089 Uiso 1 1 calc R . .
H17C H 0.8250 0.2245 0.7880 0.089 Uiso 1 1 calc R . .
C18 C 0.7922(4) 0.3060(3) 0.7036(4) 0.063(2) Uani 1 1 d . . .
H18A H 0.7915 0.3279 0.7434 0.095 Uiso 1 1 calc R . .
H18B H 0.7612 0.3286 0.6741 0.095 Uiso 1 1 calc R . .
H18C H 0.8429 0.3041 0.6881 0.095 Uiso 1 1 calc R . .
C19 C 0.3652(4) 0.1999(3) 0.8001(3) 0.0507(17) Uani 1 1 d . . .
C20 C 0.4050(4) 0.1386(4) 0.8197(4) 0.062(2) Uani 1 1 d . . .
H20A H 0.4584 0.1443 0.8158 0.092 Uiso 1 1 calc R . .
H20B H 0.3890 0.1039 0.7931 0.092 Uiso 1 1 calc R . .
H20C H 0.3927 0.1288 0.8627 0.092 Uiso 1 1 calc R . .
C21 C 0.3879(4) 0.2546(4) 0.8449(3) 0.063(2) Uani 1 1 d . . .
H21A H 0.4414 0.2609 0.8429 0.094 Uiso 1 1 calc R . .
H21B H 0.3737 0.2436 0.8871 0.094 Uiso 1 1 calc R . .
H21C H 0.3628 0.2935 0.8326 0.094 Uiso 1 1 calc R . .
C22 C 0.2808(4) 0.1897(5) 0.8096(4) 0.074(3) Uani 1 1 d . . .
H22A H 0.2718 0.1740 0.8514 0.110 Uiso 1 1 calc R . .
H22B H 0.2627 0.1590 0.7795 0.110 Uiso 1 1 calc R . .
H22C H 0.2549 0.2298 0.8038 0.110 Uiso 1 1 calc R . .
C23 C 0.2840(5) 0.2487(5) 0.5761(4) 0.0831(14) Uani 1 1 d . . .
C24 C 0.2064(5) 0.2379(5) 0.6014(4) 0.0831(14) Uani 1 1 d . . .
H24A H 0.2015 0.1940 0.6148 0.125 Uiso 1 1 calc R . .
H24B H 0.1701 0.2467 0.5691 0.125 Uiso 1 1 calc R . .
H24C H 0.1979 0.2659 0.6366 0.125 Uiso 1 1 calc R . .
C25 C 0.2877(5) 0.3166(4) 0.5519(4) 0.0831(14) Uani 1 1 d . . .
H25A H 0.2482 0.3234 0.5218 0.125 Uiso 1 1 calc R . .
H25B H 0.3355 0.3237 0.5321 0.125 Uiso 1 1 calc R . .
H25C H 0.2817 0.3460 0.5863 0.125 Uiso 1 1 calc R . .
C26 C 0.2956(5) 0.2046(4) 0.5209(4) 0.0831(14) Uani 1 1 d . . .
H26A H 0.2899 0.1608 0.5343 0.125 Uiso 1 1 calc R . .
H26B H 0.3453 0.2107 0.5042 0.125 Uiso 1 1 calc R . .
H26C H 0.2591 0.2141 0.4890 0.125 Uiso 1 1 calc R . .
C27 C 0.7243(4) 0.0108(3) 0.8033(3) 0.0470(17) Uani 1 1 d . . .
C28 C 0.7559(5) -0.0567(4) 0.8071(4) 0.070(2) Uani 1 1 d . . .
H28A H 0.7602 -0.0693 0.8504 0.105 Uiso 1 1 calc R . .
H28B H 0.8047 -0.0578 0.7877 0.105 Uiso 1 1 calc R . .
H28C H 0.7228 -0.0858 0.7856 0.105 Uiso 1 1 calc R . .
C29 C 0.7814(5) 0.0549(4) 0.8334(3) 0.063(2) Uani 1 1 d . . .
H29A H 0.7615 0.0977 0.8352 0.094 Uiso 1 1 calc R . .
H29B H 0.8268 0.0548 0.8089 0.094 Uiso 1 1 calc R . .
H29C H 0.7923 0.0402 0.8752 0.094 Uiso 1 1 calc R . .
C30 C 0.6530(4) 0.0115(4) 0.8404(3) 0.061(2) Uani 1 1 d . . .
H30A H 0.6296 0.0529 0.8368 0.091 Uiso 1 1 calc R . .
H30B H 0.6640 0.0028 0.8838 0.091 Uiso 1 1 calc R . .
H30C H 0.6195 -0.0209 0.8245 0.091 Uiso 1 1 calc R . .
C31 C 0.7566(4) -0.0347(3) 0.5709(3) 0.0531(19) Uani 1 1 d D . .
C32 C 0.7673(11) -0.1036(7) 0.5922(9) 0.077(2) Uiso 0.50 1 d PD A 1
H32A H 0.7908 -0.1278 0.5592 0.115 Uiso 0.50 1 calc PR A 1
H32B H 0.7192 -0.1221 0.6019 0.115 Uiso 0.50 1 calc PR A 1
H32C H 0.7986 -0.1045 0.6290 0.115 Uiso 0.50 1 calc PR A 1
C32' C 0.8107(10) -0.0842(8) 0.5938(9) 0.077(2) Uiso 0.50 1 d PD A 2
H32D H 0.8350 -0.1041 0.5585 0.115 Uiso 0.50 1 calc PR A 2
H32E H 0.7841 -0.1162 0.6175 0.115 Uiso 0.50 1 calc PR A 2
H32F H 0.8479 -0.0642 0.6201 0.115 Uiso 0.50 1 calc PR A 2
C33 C 0.7091(10) -0.0356(10) 0.5128(7) 0.077(2) Uiso 0.50 1 d PD A 1
H33A H 0.7285 -0.0669 0.4840 0.115 Uiso 0.50 1 calc PR A 1
H33B H 0.7100 0.0061 0.4934 0.115 Uiso 0.50 1 calc PR A 1
H33C H 0.6583 -0.0464 0.5238 0.115 Uiso 0.50 1 calc PR A 1
C33' C 0.6949(9) -0.0657(9) 0.5318(9) 0.077(2) Uiso 0.50 1 d PD A 2
H33D H 0.7171 -0.0893 0.4977 0.115 Uiso 0.50 1 calc PR A 2
H33E H 0.6623 -0.0330 0.5152 0.115 Uiso 0.50 1 calc PR A 2
H33F H 0.6662 -0.0945 0.5578 0.115 Uiso 0.50 1 calc PR A 2
C34 C 0.8315(8) -0.0076(9) 0.5542(9) 0.077(2) Uiso 0.50 1 d PD A 1
H34A H 0.8640 -0.0093 0.5903 0.115 Uiso 0.50 1 calc PR A 1
H34B H 0.8257 0.0362 0.5409 0.115 Uiso 0.50 1 calc PR A 1
H34C H 0.8531 -0.0323 0.5206 0.115 Uiso 0.50 1 calc PR A 1
C34' C 0.8006(10) 0.0096(8) 0.5281(8) 0.077(2) Uiso 0.50 1 d PD A 2
H34D H 0.8359 0.0339 0.5526 0.115 Uiso 0.50 1 calc PR A 2
H34E H 0.7665 0.0383 0.5072 0.115 Uiso 0.50 1 calc PR A 2
H34F H 0.8271 -0.0155 0.4973 0.115 Uiso 0.50 1 calc PR A 2
C35 C 0.8042(3) 0.4494(3) 0.8536(3) 0.0433(16) Uani 1 1 d . . .
C36 C 0.8790(4) 0.4419(3) 0.8746(3) 0.0480(17) Uani 1 1 d . . .
C37 C 0.9270(4) 0.4922(4) 0.8646(4) 0.0547(19) Uani 1 1 d . . .
H37 H 0.9767 0.4871 0.8774 0.066 Uiso 1 1 calc R . .
C38 C 0.9077(4) 0.5497(4) 0.8371(4) 0.054(2) Uani 1 1 d . . .
C39 C 0.8328(4) 0.5564(3) 0.8233(3) 0.0479(18) Uani 1 1 d . . .
H39 H 0.8162 0.5956 0.8076 0.057 Uiso 1 1 calc R . .
C40 C 0.7809(4) 0.5083(3) 0.8314(3) 0.0434(16) Uani 1 1 d . . .
C41 C 0.5821(4) 0.4427(3) 0.9836(3) 0.0413(16) Uani 1 1 d . . .
C42 C 0.5326(4) 0.4325(3) 1.0341(3) 0.0475(18) Uani 1 1 d . . .
C43 C 0.5051(4) 0.4848(3) 1.0665(4) 0.0521(18) Uani 1 1 d . . .
H43 H 0.4724 0.4775 1.1000 0.062 Uiso 1 1 calc R . .
C44 C 0.5236(4) 0.5473(3) 1.0518(3) 0.0475(17) Uani 1 1 d . . .
C45 C 0.5726(4) 0.5572(3) 1.0036(3) 0.0491(18) Uani 1 1 d . . .
H45 H 0.5860 0.5991 0.9931 0.059 Uiso 1 1 calc R . .
C46 C 0.6032(4) 0.5066(3) 0.9695(3) 0.0460(17) Uani 1 1 d . . .
C47 C 0.7012(4) 0.5196(4) 0.8116(3) 0.0478(18) Uani 1 1 d . . .
H47A H 0.6951 0.5650 0.8028 0.057 Uiso 1 1 calc R . .
H47B H 0.6926 0.4966 0.7725 0.057 Uiso 1 1 calc R . .
C48 C 0.6620(3) 0.5208(3) 0.9218(3) 0.0432(16) Uani 1 1 d . . .
H48A H 0.6714 0.5667 0.9215 0.052 Uiso 1 1 calc R . .
H48B H 0.7084 0.4997 0.9341 0.052 Uiso 1 1 calc R . .
C49 C 0.5713(4) 0.5306(3) 0.8384(3) 0.0491(18) Uani 1 1 d . . .
H49A H 0.5814 0.5735 0.8226 0.059 Uiso 1 1 calc R . .
H49B H 0.5388 0.5346 0.8749 0.059 Uiso 1 1 calc R . .
C50 C 0.5321(4) 0.4921(3) 0.7885(3) 0.0520(19) Uani 1 1 d . . .
H50A H 0.4851 0.5130 0.7777 0.062 Uiso 1 1 calc R . .
H50B H 0.5632 0.4910 0.7511 0.062 Uiso 1 1 calc R . .
C51 C 0.4604(4) 0.4268(3) 0.8597(4) 0.0520(18) Uani 1 1 d . . .
H51A H 0.4145 0.4457 0.8445 0.078 Uiso 1 1 calc R . .
H51B H 0.4792 0.4516 0.8944 0.078 Uiso 1 1 calc R . .
H51C H 0.4507 0.3836 0.8734 0.078 Uiso 1 1 calc R . .
C52 C 0.4827(4) 0.3914(4) 0.7567(3) 0.058(2) Uani 1 1 d . . .
H52A H 0.4343 0.4095 0.7473 0.088 Uiso 1 1 calc R . .
H52B H 0.4768 0.3470 0.7679 0.088 Uiso 1 1 calc R . .
H52C H 0.5145 0.3947 0.7204 0.088 Uiso 1 1 calc R . .
C53 C 0.9050(5) 0.3805(4) 0.9060(5) 0.0785(13) Uani 1 1 d . . .
C54 C 0.9873(4) 0.3823(4) 0.9256(5) 0.0785(13) Uani 1 1 d . . .
H54A H 1.0178 0.3940 0.8901 0.118 Uiso 1 1 calc R . .
H54B H 1.0022 0.3407 0.9406 0.118 Uiso 1 1 calc R . .
H54C H 0.9939 0.4134 0.9585 0.118 Uiso 1 1 calc R . .
C55 C 0.8594(5) 0.3714(4) 0.9669(4) 0.0785(13) Uani 1 1 d . . .
H55A H 0.8706 0.4057 0.9956 0.118 Uiso 1 1 calc R . .
H55B H 0.8725 0.3310 0.9858 0.118 Uiso 1 1 calc R . .
H55C H 0.8066 0.3717 0.9572 0.118 Uiso 1 1 calc R . .
C56 C 0.8949(5) 0.3240(4) 0.8645(5) 0.0785(13) Uani 1 1 d . . .
H56A H 0.8435 0.3218 0.8508 0.118 Uiso 1 1 calc R . .
H56B H 0.9074 0.2856 0.8873 0.118 Uiso 1 1 calc R . .
H56C H 0.9274 0.3279 0.8286 0.118 Uiso 1 1 calc R . .
C57 C 0.9666(5) 0.5995(4) 0.8227(5) 0.0825(14) Uani 1 1 d . . .
C58 C 1.0310(5) 0.5676(4) 0.7865(5) 0.0825(14) Uani 1 1 d . . .
H58A H 1.0691 0.5990 0.7774 0.124 Uiso 1 1 calc R . .
H58B H 1.0121 0.5501 0.7478 0.124 Uiso 1 1 calc R . .
H58C H 1.0522 0.5338 0.8115 0.124 Uiso 1 1 calc R . .
C59 C 0.9364(5) 0.6537(4) 0.7829(5) 0.0825(14) Uani 1 1 d . . .
H59A H 0.8986 0.6767 0.8060 0.124 Uiso 1 1 calc R . .
H59B H 0.9147 0.6365 0.7451 0.124 Uiso 1 1 calc R . .
H59C H 0.9767 0.6824 0.7721 0.124 Uiso 1 1 calc R . .
C60 C 0.9958(5) 0.6286(4) 0.8831(5) 0.0825(14) Uani 1 1 d . . .
H60A H 0.9548 0.6476 0.9059 0.124 Uiso 1 1 calc R . .
H60B H 1.0325 0.6610 0.8734 0.124 Uiso 1 1 calc R . .
H60C H 1.0187 0.5957 0.9083 0.124 Uiso 1 1 calc R . .
C61 C 0.5150(5) 0.3643(3) 1.0546(3) 0.057(2) Uani 1 1 d . . .
C62 C 0.4599(5) 0.3633(4) 1.1100(4) 0.081(3) Uani 1 1 d . . .
H62A H 0.4807 0.3873 1.1444 0.122 Uiso 1 1 calc R . .
H62B H 0.4513 0.3198 1.1229 0.122 Uiso 1 1 calc R . .
H62C H 0.4131 0.3824 1.0973 0.122 Uiso 1 1 calc R . .
C63 C 0.4768(5) 0.3263(4) 1.0025(4) 0.064(2) Uani 1 1 d . . .
H63A H 0.4319 0.3483 0.9894 0.096 Uiso 1 1 calc R . .
H63B H 0.4640 0.2843 1.0177 0.096 Uiso 1 1 calc R . .
H63C H 0.5104 0.3224 0.9673 0.096 Uiso 1 1 calc R . .
C64 C 0.5882(5) 0.3317(4) 1.0755(4) 0.069(2) Uani 1 1 d . . .
H64A H 0.6242 0.3333 1.0418 0.103 Uiso 1 1 calc R . .
H64B H 0.5782 0.2877 1.0861 0.103 Uiso 1 1 calc R . .
H64C H 0.6081 0.3536 1.1116 0.103 Uiso 1 1 calc R . .
C65 C 0.4890(6) 0.6026(5) 1.0884(5) 0.0955(17) Uani 1 1 d . . .
C66 C 0.4998(6) 0.5904(5) 1.1595(5) 0.0955(17) Uani 1 1 d . . .
H66A H 0.5525 0.5904 1.1693 0.143 Uiso 1 1 calc R . .
H66B H 0.4783 0.5496 1.1704 0.143 Uiso 1 1 calc R . .
H66C H 0.4752 0.6238 1.1830 0.143 Uiso 1 1 calc R . .
C67 C 0.5206(6) 0.6660(5) 1.0730(5) 0.0955(17) Uani 1 1 d . . .
H67A H 0.5058 0.6779 1.0311 0.143 Uiso 1 1 calc R . .
H67B H 0.5745 0.6642 1.0755 0.143 Uiso 1 1 calc R . .
H67C H 0.5020 0.6973 1.1023 0.143 Uiso 1 1 calc R . .
C68 C 0.4054(5) 0.6020(5) 1.0766(5) 0.0955(17) Uani 1 1 d . . .
H68A H 0.3817 0.6343 1.1021 0.143 Uiso 1 1 calc R . .
H68B H 0.3854 0.5606 1.0872 0.143 Uiso 1 1 calc R . .
H68C H 0.3958 0.6109 1.0330 0.143 Uiso 1 1 calc R . .
C69 C 0.6457(5) 0.2403(4) 0.9212(4) 0.0714(14) Uani 1 1 d . . .
H69 H 0.6286 0.2699 0.9541 0.086 Uiso 1 1 calc R . .
C70 C 0.5964(5) 0.1839(4) 0.9210(4) 0.0714(14) Uani 1 1 d . . .
H70A H 0.5472 0.1961 0.9067 0.107 Uiso 1 1 calc R . .
H70B H 0.5930 0.1667 0.9628 0.107 Uiso 1 1 calc R . .
H70C H 0.6167 0.1519 0.8932 0.107 Uiso 1 1 calc R . .
C71 C 0.7248(5) 0.2218(4) 0.9345(4) 0.0714(14) Uani 1 1 d . . .
H71A H 0.7401 0.1886 0.9059 0.107 Uiso 1 1 calc R . .
H71B H 0.7286 0.2062 0.9770 0.107 Uiso 1 1 calc R . .
H71C H 0.7569 0.2585 0.9295 0.107 Uiso 1 1 calc R . .
C72 C 1.0044(19) 0.5822(18) 0.0544(19) 0.177(4) Uiso 0.50 1 d PD B 1
C73 C 0.934(2) 0.5456(19) 0.070(2) 0.177(4) Uiso 0.50 1 d PD B 1
C74 C 0.856(2) 0.5578(17) 0.0452(17) 0.177(4) Uiso 0.50 1 d PD B 1
C75 C 0.797(2) 0.5218(19) 0.0812(19) 0.177(4) Uiso 0.50 1 d PD B 1
C76 C 0.737(2) 0.5404(17) 0.1270(18) 0.177(4) Uiso 0.50 1 d PD B 1
C77 C 0.702(3) 0.4783(18) 0.140(3) 0.177(4) Uiso 0.50 1 d PD B 1
C72' C 0.983(2) 0.5469(19) 0.062(2) 0.177(4) Uiso 0.50 1 d PD C 2
C73' C 0.908(2) 0.5760(18) 0.0480(18) 0.177(4) Uiso 0.50 1 d PD C 2
C74' C 0.8600(19) 0.5477(17) 0.0990(15) 0.177(4) Uiso 0.50 1 d PD C 2
C75' C 0.785(2) 0.5609(18) 0.0698(17) 0.177(4) Uiso 0.50 1 d PD C 2
C76' C 0.775(2) 0.5167(19) 0.1229(19) 0.177(4) Uiso 0.50 1 d PD C 2
C77' C 0.699(2) 0.5000(19) 0.147(3) 0.177(4) Uiso 0.50 1 d PD C 2

loop_
_atom_site_aniso_label
_atom_site_aniso_U_11
_atom_site_aniso_U_22
_atom_site_aniso_U_33
_atom_site_aniso_U_23
_atom_site_aniso_U_13
_atom_site_aniso_U_12
Y1 0.0410(3) 0.0386(3) 0.0356(3) -0.0019(3) 0.0019(3) 0.0007(3)
Y2 0.0388(3) 0.0334(3) 0.0413(3) 0.0010(3) -0.0001(3) 0.0010(3)
O1 0.038(2) 0.055(3) 0.033(2) 0.000(2) -0.0038(19) 0.001(2)
O2 0.054(3) 0.042(2) 0.032(2) -0.005(2) 0.002(2) -0.001(2)
O3 0.039(2) 0.040(2) 0.066(3) 0.003(2) 0.000(2) 0.002(2)
O4 0.051(3) 0.040(3) 0.046(3) 0.002(2) 0.003(2) 0.005(2)
O5 0.059(3) 0.035(2) 0.032(2) 0.0009(19) 0.003(2) -0.002(2)
O6 0.048(3) 0.047(2) 0.035(2) 0.0024(19) 0.004(2) 0.004(2)
N1 0.041(3) 0.044(3) 0.036(3) 0.002(3) -0.001(2) 0.007(2)
N2 0.040(3) 0.049(3) 0.056(4) 0.007(3) 0.006(3) -0.003(3)
N3 0.039(3) 0.034(3) 0.050(3) 0.005(2) 0.000(3) -0.001(3)
N4 0.044(3) 0.041(3) 0.052(4) 0.001(3) -0.001(3) 0.000(3)
C1 0.050(4) 0.038(4) 0.038(4) -0.002(3) 0.001(3) 0.006(3)
C2 0.038(4) 0.043(4) 0.042(3) -0.008(3) 0.002(3) 0.001(3)
C3 0.044(4) 0.049(4) 0.056(5) -0.005(4) 0.002(3) 0.005(3)
C4 0.057(5) 0.053(4) 0.048(4) 0.002(4) -0.011(3) 0.008(4)
C5 0.056(4) 0.055(5) 0.049(4) 0.003(4) -0.001(4) 0.015(4)
C6 0.039(4) 0.050(4) 0.045(4) -0.003(4) -0.001(3) 0.008(3)
C7 0.043(4) 0.041(4) 0.038(4) -0.003(3) 0.003(3) -0.005(3)
C8 0.049(4) 0.039(4) 0.031(3) 0.001(3) -0.006(3) -0.010(3)
C9 0.055(4) 0.041(4) 0.047(4) -0.003(3) -0.007(3) 0.008(3)
C10 0.039(4) 0.045(4) 0.046(4) -0.009(3) 0.007(3) -0.004(3)
C11 0.049(4) 0.052(4) 0.038(4) -0.002(3) 0.000(3) 0.004(4)
C12 0.038(3) 0.037(3) 0.035(3) -0.005(3) 0.003(3) 0.006(3)
C13 0.058(4) 0.054(4) 0.034(4) 0.000(3) 0.002(3) 0.005(4)
C14 0.049(4) 0.043(4) 0.041(4) -0.011(3) 0.006(3) 0.008(3)
C15 0.055(4) 0.052(4) 0.045(4) 0.005(4) 0.012(3) -0.004(4)
C16 0.054(4) 0.056(5) 0.055(4) 0.005(4) 0.019(4) 0.004(4)
C17 0.050(4) 0.055(5) 0.072(6) 0.007(4) 0.012(4) 0.005(4)
C18 0.063(5) 0.044(4) 0.082(6) 0.000(4) 0.017(5) -0.007(4)
C19 0.048(4) 0.057(4) 0.047(4) -0.011(3) 0.006(4) -0.013(4)
C20 0.073(5) 0.058(5) 0.054(5) 0.008(4) 0.001(4) -0.008(4)
C21 0.065(5) 0.069(5) 0.055(4) -0.013(4) 0.012(4) -0.002(4)
C22 0.059(5) 0.097(7) 0.065(5) 0.001(5) 0.013(4) -0.017(5)
C23 0.082(3) 0.085(3) 0.082(3) -0.002(3) -0.032(3) 0.018(3)
C24 0.082(3) 0.085(3) 0.082(3) -0.002(3) -0.032(3) 0.018(3)
C25 0.082(3) 0.085(3) 0.082(3) -0.002(3) -0.032(3) 0.018(3)
C26 0.082(3) 0.085(3) 0.082(3) -0.002(3) -0.032(3) 0.018(3)
C27 0.055(4) 0.048(4) 0.039(4) 0.001(3) -0.008(3) 0.000(4)
C28 0.107(7) 0.051(5) 0.053(5) 0.006(4) -0.017(5) 0.003(5)
C29 0.080(6) 0.065(5) 0.043(4) -0.002(4) -0.016(4) -0.005(5)
C30 0.075(6) 0.069(5) 0.039(4) 0.004(4) 0.000(4) -0.014(4)
C31 0.053(4) 0.059(5) 0.047(4) -0.016(4) 0.004(4) 0.002(4)
C35 0.039(3) 0.045(4) 0.046(4) -0.004(4) 0.002(3) -0.002(3)
C36 0.041(4) 0.045(4) 0.059(4) 0.001(3) -0.006(3) 0.001(3)
C37 0.037(4) 0.059(5) 0.068(5) 0.001(4) -0.007(4) 0.001(4)
C38 0.040(4) 0.053(5) 0.070(5) -0.004(4) 0.009(4) -0.010(4)
C39 0.050(4) 0.041(4) 0.052(4) 0.007(3) 0.009(3) 0.007(3)
C40 0.038(4) 0.040(4) 0.052(4) 0.002(3) 0.009(3) 0.003(3)
C41 0.048(4) 0.038(4) 0.038(4) 0.002(3) -0.002(3) 0.001(3)
C42 0.058(4) 0.035(4) 0.049(4) -0.004(3) 0.001(4) -0.012(3)
C43 0.056(4) 0.043(4) 0.057(5) -0.010(4) 0.011(4) -0.002(4)
C44 0.046(4) 0.047(4) 0.050(4) -0.010(4) 0.000(3) -0.006(3)
C45 0.058(4) 0.033(4) 0.057(5) -0.005(3) 0.005(4) -0.009(3)
C46 0.040(4) 0.042(4) 0.056(4) -0.009(3) -0.003(3) -0.005(3)
C47 0.044(4) 0.048(4) 0.051(4) 0.008(4) 0.008(3) 0.004(3)
C48 0.040(4) 0.040(4) 0.050(4) -0.003(3) 0.007(3) -0.004(3)
C49 0.048(4) 0.037(4) 0.063(5) 0.009(4) 0.003(4) 0.007(3)
C50 0.048(4) 0.054(5) 0.053(4) 0.016(4) -0.005(4) 0.005(4)
C51 0.043(4) 0.055(5) 0.057(5) 0.005(4) -0.001(4) -0.004(3)
C52 0.048(4) 0.066(5) 0.061(5) -0.003(4) -0.020(4) 0.009(4)
C53 0.068(3) 0.063(3) 0.105(4) 0.015(3) -0.027(3) 0.001(2)
C54 0.068(3) 0.063(3) 0.105(4) 0.015(3) -0.027(3) 0.001(2)
C55 0.068(3) 0.063(3) 0.105(4) 0.015(3) -0.027(3) 0.001(2)
C56 0.068(3) 0.063(3) 0.105(4) 0.015(3) -0.027(3) 0.001(2)
C57 0.068(3) 0.068(3) 0.111(4) 0.016(3) 0.008(3) -0.019(2)
C58 0.068(3) 0.068(3) 0.111(4) 0.016(3) 0.008(3) -0.019(2)
C59 0.068(3) 0.068(3) 0.111(4) 0.016(3) 0.008(3) -0.019(2)
C60 0.068(3) 0.068(3) 0.111(4) 0.016(3) 0.008(3) -0.019(2)
C61 0.086(6) 0.037(4) 0.047(4) -0.010(3) 0.020(4) -0.004(4)
C62 0.117(8) 0.058(5) 0.069(6) -0.002(5) 0.038(6) -0.013(5)
C63 0.081(6) 0.047(5) 0.065(5) -0.006(4) 0.010(5) -0.013(4)
C64 0.094(6) 0.049(5) 0.063(5) 0.005(4) -0.006(5) 0.006(5)
C65 0.112(4) 0.072(3) 0.102(4) -0.022(3) 0.029(4) 0.010(3)
C66 0.112(4) 0.072(3) 0.102(4) -0.022(3) 0.029(4) 0.010(3)
C67 0.112(4) 0.072(3) 0.102(4) -0.022(3) 0.029(4) 0.010(3)
C68 0.112(4) 0.072(3) 0.102(4) -0.022(3) 0.029(4) 0.010(3)
C69 0.090(4) 0.063(3) 0.061(3) 0.017(3) -0.005(3) -0.005(3)
C70 0.090(4) 0.063(3) 0.061(3) 0.017(3) -0.005(3) -0.005(3)
C71 0.090(4) 0.063(3) 0.061(3) 0.017(3) -0.005(3) -0.005(3)

loop_
_atom_type_symbol
_atom_type_description
_atom_type_scat_dispersion_real
_atom_type_scat_dispersion_imag
_atom_type_scat_source
C C 0.0033 0.0016 'International Tables Vol C Tables 4.2.6.8 and 6.1.1.4'
H H 0.0000 0.0000 'International Tables Vol C Tables 4.2.6.8 and 6.1.1.4'
N N 0.0061 0.0033 'International Tables Vol C Tables 4.2.6.8 and 6.1.1.4'
O O 0.0106 0.0060 'International Tables Vol C Tables 4.2.6.8 and 6.1.1.4'
Y Y -2.7962 3.5667 'International Tables Vol C Tables 4.2.6.8 and 6.1.1.4'

loop_
_geom_angle_atom_site_label_1
_geom_angle_atom_site_label_2
_geom_angle_atom_site_label_3
_geom_angle
O1 Y1 O2 97.11(17)
O1 Y1 O5 99.96(16)
O2 Y1 O5 114.20(15)
O1 Y1 O6 94.41(17)
O2 Y1 O6 164.85(15)
O5 Y1 O6 73.19(14)
O1 Y1 N1 77.43(16)
O2 Y1 N1 79.80(16)
O5 Y1 N1 166.00(16)
O6 Y1 N1 93.19(16)
O1 Y1 N2 147.95(17)
O2 Y1 N2 85.05(17)
O5 Y1 N2 108.30(17)
O6 Y1 N2 79.98(17)
N1 Y1 N2 71.47(17)
O1 Y1 Y2 95.98(13)
O2 Y1 Y2 149.93(11)
O5 Y1 Y2 36.53(10)
O6 Y1 Y2 36.87(10)
N1 Y1 Y2 129.60(12)
N2 Y1 Y2 97.80(13)
O3 Y2 O4 100.77(18)
O3 Y2 O5 100.84(16)
O4 Y2 O5 94.46(15)
O3 Y2 O6 96.03(18)
O4 Y2 O6 160.46(16)
O5 Y2 O6 72.47(14)
O3 Y2 N3 76.78(17)
O4 Y2 N3 79.37(17)
O5 Y2 N3 172.73(15)
O6 Y2 N3 114.48(16)
O3 Y2 N4 140.01(18)
O4 Y2 N4 94.08(17)
O5 Y2 N4 114.86(17)
O6 Y2 N4 79.07(17)
N3 Y2 N4 69.77(17)
O3 Y2 Y1 103.44(12)
O4 Y2 Y1 127.90(12)
O5 Y2 Y1 36.02(9)
O6 Y2 Y1 36.66(10)
N3 Y2 Y1 151.07(12)
N4 Y2 Y1 95.87(13)
C1 O1 Y1 143.9(4)
C7 O2 Y1 139.5(4)
C35 O3 Y2 143.5(4)
C41 O4 Y2 139.2(4)
C69 O5 Y1 129.0(4)
C69 O5 Y2 123.4(4)
Y1 O5 Y2 107.46(16)
Y1 O6 Y2 106.46(16)
Y1 O6 H6 123.2(12)
Y2 O6 H6 121.9(12)
C15 N1 C13 108.0(5)
C15 N1 C14 111.4(5)
C13 N1 C14 108.4(5)
C15 N1 Y1 112.0(4)
C13 N1 Y1 107.2(4)
C14 N1 Y1 109.7(4)
C17 N2 C18 108.3(6)
C17 N2 C16 108.8(6)
C18 N2 C16 108.8(6)
C17 N2 Y1 108.8(4)
C18 N2 Y1 115.7(4)
C16 N2 Y1 106.4(4)
C49 N3 C47 108.4(5)
C49 N3 C48 109.2(5)
C47 N3 C48 110.8(5)
C49 N3 Y2 114.2(4)
C47 N3 Y2 105.2(4)
C48 N3 Y2 108.9(4)
C52 N4 C50 108.6(6)
C52 N4 C51 106.6(5)
C50 N4 C51 109.5(5)
C52 N4 Y2 116.6(4)
C50 N4 Y2 107.1(4)
C51 N4 Y2 108.3(4)
O1 C1 C2 123.2(6)
O1 C1 C6 118.6(6)
C2 C1 C6 118.1(6)
C3 C2 C1 119.0(6)
C3 C2 C19 120.7(6)
C1 C2 C19 120.3(6)
C4 C3 C2 124.1(6)
C4 C3 H3 118.0
C2 C3 H3 118.0
C3 C4 C5 116.1(6)
C3 C4 C23 124.2(7)
C5 C4 C23 119.5(7)
C6 C5 C4 122.1(7)
C6 C5 H5 119.0
C4 C5 H5 119.0
C5 C6 C1 120.4(6)
C5 C6 C13 117.8(6)
C1 C6 C13 121.6(6)
O2 C7 C8 123.2(6)
O2 C7 C12 118.1(6)
C8 C7 C12 118.7(6)
C9 C8 C7 116.9(6)
C9 C8 C27 121.2(6)
C7 C8 C27 121.9(6)
C10 C9 C8 124.5(6)
C10 C9 H9 117.7
C8 C9 H9 117.7
C9 C10 C11 116.1(6)
C9 C10 C31 121.9(6)
C11 C10 C31 122.0(6)
C12 C11 C10 121.7(6)
C12 C11 H11 119.1
C10 C11 H11 119.1
C11 C12 C7 121.0(6)
C11 C12 C14 118.8(6)
C7 C12 C14 120.1(5)
N1 C13 C6 117.2(5)
N1 C13 H13A 108.0
C6 C13 H13A 108.0
N1 C13 H13B 108.0
C6 C13 H13B 108.0
H13A C13 H13B 107.2
C12 C14 N1 116.1(5)
C12 C14 H14A 108.3
N1 C14 H14A 108.3
C12 C14 H14B 108.3
N1 C14 H14B 108.3
H14A C14 H14B 107.4
N1 C15 C16 114.0(5)
N1 C15 H15A 108.7
C16 C15 H15A 108.7
N1 C15 H15B 108.7
C16 C15 H15B 108.7
H15A C15 H15B 107.6
N2 C16 C15 112.7(6)
N2 C16 H16A 109.1
C15 C16 H16A 109.1
N2 C16 H16B 109.1
C15 C16 H16B 109.1
H16A C16 H16B 107.8
N2 C17 H17A 109.5
N2 C17 H17B 109.5
H17A C17 H17B 109.5
N2 C17 H17C 109.5
H17A C17 H17C 109.5
H17B C17 H17C 109.5
N2 C18 H18A 109.5
N2 C18 H18B 109.5
H18A C18 H18B 109.5
N2 C18 H18C 109.5
H18A C18 H18C 109.5
H18B C18 H18C 109.5
C20 C19 C22 107.7(6)
C20 C19 C2 110.2(6)
C22 C19 C2 113.0(6)
C20 C19 C21 109.3(6)
C22 C19 C21 106.2(6)
C2 C19 C21 110.4(6)
C19 C20 H20A 109.5
C19 C20 H20B 109.5
H20A C20 H20B 109.5
C19 C20 H20C 109.5
H20A C20 H20C 109.5
H20B C20 H20C 109.5
C19 C21 H21A 109.5
C19 C21 H21B 109.5
H21A C21 H21B 109.5
C19 C21 H21C 109.5
H21A C21 H21C 109.5
H21B C21 H21C 109.5
C19 C22 H22A 109.5
C19 C22 H22B 109.5
H22A C22 H22B 109.5
C19 C22 H22C 109.5
H22A C22 H22C 109.5
H22B C22 H22C 109.5
C24 C23 C26 108.4(8)
C24 C23 C25 107.7(8)
C26 C23 C25 107.5(8)
C24 C23 C4 112.6(8)
C26 C23 C4 109.8(7)
C25 C23 C4 110.8(8)
C23 C24 H24A 109.5
C23 C24 H24B 109.5
H24A C24 H24B 109.5
C23 C24 H24C 109.5
H24A C24 H24C 109.5
H24B C24 H24C 109.5
C23 C25 H25A 109.5
C23 C25 H25B 109.5
H25A C25 H25B 109.5
C23 C25 H25C 109.5
H25A C25 H25C 109.5
H25B C25 H25C 109.5
C23 C26 H26A 109.5
C23 C26 H26B 109.5
H26A C26 H26B 109.5
C23 C26 H26C 109.5
H26A C26 H26C 109.5
H26B C26 H26C 109.5
C30 C27 C29 109.9(6)
C30 C27 C8 110.8(6)
C29 C27 C8 110.8(6)
C30 C27 C28 107.1(6)
C29 C27 C28 107.0(6)
C8 C27 C28 111.0(6)
C27 C28 H28A 109.5
C27 C28 H28B 109.5
H28A C28 H28B 109.5
C27 C28 H28C 109.5
H28A C28 H28C 109.5
H28B C28 H28C 109.5
C27 C29 H29A 109.5
C27 C29 H29B 109.5
H29A C29 H29B 109.5
C27 C29 H29C 109.5
H29A C29 H29C 109.5
H29B C29 H29C 109.5
C27 C30 H30A 109.5
C27 C30 H30B 109.5
H30A C30 H30B 109.5
C27 C30 H30C 109.5
H30A C30 H30C 109.5
H30B C30 H30C 109.5
C34 C31 C32' 76.3(11)
C34 C31 C33 108.2(11)
C32' C31 C33 128.6(12)
C34 C31 C34' 33.3(8)
C32' C31 C34' 106.5(11)
C33 C31 C34' 78.6(11)
C34 C31 C10 109.1(9)
C32' C31 C10 113.6(9)
C33 C31 C10 112.5(9)
C34' C31 C10 108.4(9)
C34 C31 C32 108.6(11)
C32' C31 C32 33.7(8)
C33 C31 C32 107.7(11)
C34' C31 C32 133.8(12)
C10 C31 C32 110.5(9)
C34 C31 C33' 132.5(12)
C32' C31 C33' 110.4(12)
C33 C31 C33' 30.2(9)
C34' C31 C33' 107.6(11)
C10 C31 C33' 110.0(9)
C32 C31 C33' 81.4(11)
C31 C32 H32A 109.5
C31 C32 H32B 109.5
C31 C32 H32C 109.5
C31 C32' H32D 109.5
C31 C32' H32E 109.5
H32D C32' H32E 109.5
C31 C32' H32F 109.5
H32D C32' H32F 109.5
H32E C32' H32F 109.5
C31 C33 H33A 109.5
C31 C33 H33B 109.5
C31 C33 H33C 109.5
C31 C33' H33D 109.5
C31 C33' H33E 109.5
H33D C33' H33E 109.5
C31 C33' H33F 109.5
H33D C33' H33F 109.5
H33E C33' H33F 109.5
C31 C34 H34A 109.5
C31 C34 H34B 109.5
C31 C34 H34C 109.5
C31 C34' H34D 109.5
C31 C34' H34E 109.5
H34D C34' H34E 109.5
C31 C34' H34F 109.5
H34D C34' H34F 109.5
H34E C34' H34F 109.5
O3 C35 C40 118.9(6)
O3 C35 C36 121.9(6)
C40 C35 C36 119.2(6)
C37 C36 C35 117.1(6)
C37 C36 C53 121.6(6)
C35 C36 C53 121.3(6)
C36 C37 C38 125.3(6)
C36 C37 H37 117.4
C38 C37 H37 117.4
C39 C38 C37 114.9(7)
C39 C38 C57 124.3(8)
C37 C38 C57 120.9(7)
C40 C39 C38 123.5(7)
C40 C39 H39 118.2
C38 C39 H39 118.2
C39 C40 C35 119.4(6)
C39 C40 C47 119.2(6)
C35 C40 C47 121.3(6)
O4 C41 C42 123.8(6)
O4 C41 C46 117.9(6)
C42 C41 C46 118.2(6)
C43 C42 C41 118.9(6)
C43 C42 C61 121.5(6)
C41 C42 C61 119.4(6)
C42 C43 C44 123.2(7)
C42 C43 H43 118.4
C44 C43 H43 118.4
C45 C44 C43 117.8(6)
C45 C44 C65 122.0(7)
C43 C44 C65 120.2(7)
C44 C45 C46 121.9(6)
C44 C45 H45 119.1
C46 C45 H45 119.1
C45 C46 C41 119.9(6)
C45 C46 C48 118.6(6)
C41 C46 C48 121.3(6)
N3 C47 C40 116.4(6)
N3 C47 H47A 108.2
C40 C47 H47A 108.2
N3 C47 H47B 108.2
C40 C47 H47B 108.2
H47A C47 H47B 107.3
N3 C48 C46 114.0(5)
N3 C48 H48A 108.8
C46 C48 H48A 108.8
N3 C48 H48B 108.8
C46 C48 H48B 108.8
H48A C48 H48B 107.6
N3 C49 C50 111.0(6)
N3 C49 H49A 109.4
C50 C49 H49A 109.4
N3 C49 H49B 109.4
C50 C49 H49B 109.4
H49A C49 H49B 108.0
N4 C50 C49 112.4(6)
N4 C50 H50A 109.1
C49 C50 H50A 109.1
N4 C50 H50B 109.1
C49 C50 H50B 109.1
H50A C50 H50B 107.9
N4 C51 H51A 109.5
N4 C51 H51B 109.5
H51A C51 H51B 109.5
N4 C51 H51C 109.5
H51A C51 H51C 109.5
H51B C51 H51C 109.5
N4 C52 H52A 109.5
N4 C52 H52B 109.5
H52A C52 H52B 109.5
N4 C52 H52C 109.5
H52A C52 H52C 109.5
H52B C52 H52C 109.5
C56 C53 C36 111.8(7)
C56 C53 C54 107.3(8)
C36 C53 C54 113.2(7)
C56 C53 C55 109.8(7)
C36 C53 C55 108.4(7)
C54 C53 C55 106.2(7)
C53 C54 H54A 109.5
C53 C54 H54B 109.5
H54A C54 H54B 109.5
C53 C54 H54C 109.5
H54A C54 H54C 109.5
H54B C54 H54C 109.5
C53 C55 H55A 109.5
C53 C55 H55B 109.5
H55A C55 H55B 109.5
C53 C55 H55C 109.5
H55A C55 H55C 109.5
H55B C55 H55C 109.5
C53 C56 H56A 109.5
C53 C56 H56B 109.5
H56A C56 H56B 109.5
C53 C56 H56C 109.5
H56A C56 H56C 109.5
H56B C56 H56C 109.5
C38 C57 C59 112.4(7)
C38 C57 C60 110.1(8)
C59 C57 C60 107.4(8)
C38 C57 C58 108.9(8)
C59 C57 C58 107.9(8)
C60 C57 C58 110.1(8)
C57 C58 H58A 109.5
C57 C58 H58B 109.5
H58A C58 H58B 109.5
C57 C58 H58C 109.5
H58A C58 H58C 109.5
H58B C58 H58C 109.5
C57 C59 H59A 109.5
C57 C59 H59B 109.5
H59A C59 H59B 109.5
C57 C59 H59C 109.5
H59A C59 H59C 109.5
H59B C59 H59C 109.5
C57 C60 H60A 109.5
C57 C60 H60B 109.5
H60A C60 H60B 109.5
C57 C60 H60C 109.5
H60A C60 H60C 109.5
H60B C60 H60C 109.5
C42 C61 C63 111.7(6)
C42 C61 C62 111.4(6)
C63 C61 C62 105.5(7)
C42 C61 C64 108.9(6)
C63 C61 C64 111.0(6)
C62 C61 C64 108.3(7)
C61 C62 H62A 109.5
C61 C62 H62B 109.5
H62A C62 H62B 109.5
C61 C62 H62C 109.5
H62A C62 H62C 109.5
H62B C62 H62C 109.5
C61 C63 H63A 109.5
C61 C63 H63B 109.5
H63A C63 H63B 109.5
C61 C63 H63C 109.5
H63A C63 H63C 109.5
H63B C63 H63C 109.5
C61 C64 H64A 109.5
C61 C64 H64B 109.5
H64A C64 H64B 109.5
C61 C64 H64C 109.5
H64A C64 H64C 109.5
H64B C64 H64C 109.5
C67 C65 C68 110.3(9)
C67 C65 C44 114.3(8)
C68 C65 C44 107.9(8)
C67 C65 C66 108.5(9)
C68 C65 C66 106.5(9)
C44 C65 C66 109.1(8)
C65 C66 H66A 109.5
C65 C66 H66B 109.5
H66A C66 H66B 109.5
C65 C66 H66C 109.5
H66A C66 H66C 109.5
H66B C66 H66C 109.5
C65 C67 H67A 109.5
C65 C67 H67B 109.5
H67A C67 H67B 109.5
C65 C67 H67C 109.5
H67A C67 H67C 109.5
H67B C67 H67C 109.5
C65 C68 H68A 109.5
C65 C68 H68B 109.5
H68A C68 H68B 109.5
C65 C68 H68C 109.5
H68A C68 H68C 109.5
H68B C68 H68C 109.5
O5 C69 C70 110.8(7)
O5 C69 C71 109.2(7)
C70 C69 C71 111.0(7)
O5 C69 H69 108.6
C70 C69 H69 108.6
C71 C69 H69 108.6
C69 C70 H70A 109.5
C69 C70 H70B 109.5
H70A C70 H70B 109.5
C69 C70 H70C 109.5
H70A C70 H70C 109.5
H70B C70 H70C 109.5
C69 C71 H71A 109.5
C69 C71 H71B 109.5
H71A C71 H71B 109.5
C69 C71 H71C 109.5
H71A C71 H71C 109.5
H71B C71 H71C 109.5
C74 C73 C72 127(4)
C75 C74 C73 112(3)
C74 C75 C76 135(3)
C77 C76 C75 102(3)
C72' C73' C74' 102(3)
C75' C74' C73' 98(3)
C76' C75' C74' 71(2)
C75' C76' C77' 122(4)

loop_
_geom_bond_atom_site_label_1
_geom_bond_atom_site_label_2
_geom_bond_distance
Y1 O1 2.117(4)
Y1 O2 2.158(4)
Y1 O5 2.244(4)
Y1 O6 2.267(4)
Y1 N1 2.494(5)
Y1 N2 2.622(5)
Y1 Y2 3.6404(8)
Y2 O3 2.107(4)
Y2 O4 2.131(4)
Y2 O5 2.271(4)
Y2 O6 2.278(4)
Y2 N3 2.526(5)
Y2 N4 2.598(6)
O1 C1 1.332(7)
O2 C7 1.338(7)
O3 C35 1.347(8)
O4 C41 1.340(8)
O5 C69 1.431(8)
O6 H6 0.817(9)
N1 C15 1.467(8)
N1 C13 1.499(8)
N1 C14 1.506(8)
N2 C17 1.461(9)
N2 C18 1.481(9)
N2 C16 1.500(9)
N3 C49 1.480(8)
N3 C47 1.497(8)
N3 C48 1.500(8)
N4 C52 1.468(9)
N4 C50 1.483(8)
N4 C51 1.486(9)
C1 C2 1.402(8)
C1 C6 1.423(9)
C2 C3 1.392(9)
C2 C19 1.544(9)
C3 C4 1.380(10)
C3 H3 0.9400
C4 C5 1.410(10)
C4 C23 1.539(10)
C5 C6 1.379(9)
C5 H5 0.9400
C6 C13 1.511(9)
C7 C8 1.415(9)
C7 C12 1.420(8)
C8 C9 1.412(9)
C8 C27 1.531(9)
C9 C10 1.390(9)
C9 H9 0.9400
C10 C11 1.409(9)
C10 C31 1.529(9)
C11 C12 1.374(8)
C11 H11 0.9400
C12 C14 1.505(8)
C13 H13A 0.9800
C13 H13B 0.9800
C14 H14A 0.9800
C14 H14B 0.9800
C15 C16 1.507(10)
C15 H15A 0.9800
C15 H15B 0.9800
C16 H16A 0.9800
C16 H16B 0.9800
C17 H17A 0.9700
C17 H17B 0.9700
C17 H17C 0.9700
C18 H18A 0.9700
C18 H18B 0.9700
C18 H18C 0.9700
C19 C20 1.533(10)
C19 C22 1.543(10)
C19 C21 1.554(9)
C20 H20A 0.9700
C20 H20B 0.9700
C20 H20C 0.9700
C21 H21A 0.9700
C21 H21B 0.9700
C21 H21C 0.9700
C22 H22A 0.9700
C22 H22B 0.9700
C22 H22C 0.9700
C23 C24 1.512(13)
C23 C26 1.519(12)
C23 C25 1.522(13)
C24 H24A 0.9700
C24 H24B 0.9700
C24 H24C 0.9700
C25 H25A 0.9700
C25 H25B 0.9700
C25 H25C 0.9700
C26 H26A 0.9700
C26 H26B 0.9700
C26 H26C 0.9700
C27 C30 1.508(10)
C27 C29 1.525(10)
C27 C28 1.532(10)
C28 H28A 0.9700
C28 H28B 0.9700
C28 H28C 0.9700
C29 H29A 0.9700
C29 H29B 0.9700
C29 H29C 0.9700
C30 H30A 0.9700
C30 H30B 0.9700
C30 H30C 0.9700
C31 C34 1.503(14)
C31 C32' 1.507(14)
C31 C33 1.512(14)
C31 C34' 1.527(14)
C31 C32 1.532(14)
C31 C33' 1.537(14)
C32 H32A 0.9700
C32 H32B 0.9700
C32 H32C 0.9700
C32' H32D 0.9700
C32' H32E 0.9700
C32' H32F 0.9700
C33 H33A 0.9700
C33 H33B 0.9700
C33 H33C 0.9700
C33' H33D 0.9700
C33' H33E 0.9700
C33' H33F 0.9700
C34 H34A 0.9700
C34 H34B 0.9700
C34 H34C 0.9700
C34' H34D 0.9700
C34' H34E 0.9700
C34' H34F 0.9700
C35 C40 1.394(9)
C35 C36 1.426(9)
C36 C37 1.380(9)
C36 C53 1.529(11)
C37 C38 1.391(10)
C37 H37 0.9400
C38 C39 1.386(9)
C38 C57 1.520(11)
C39 C40 1.385(9)
C39 H39 0.9400
C40 C47 1.512(9)
C41 C42 1.418(9)
C41 C46 1.428(9)
C42 C43 1.392(9)
C42 C61 1.532(9)
C43 C44 1.394(10)
C43 H43 0.9400
C44 C45 1.373(10)
C44 C65 1.536(11)
C45 C46 1.405(9)
C45 H45 0.9400
C46 C48 1.502(9)
C47 H47A 0.9800
C47 H47B 0.9800
C48 H48A 0.9800
C48 H48B 0.9800
C49 C50 1.516(10)
C49 H49A 0.9800
C49 H49B 0.9800
C50 H50A 0.9800
C50 H50B 0.9800
C51 H51A 0.9700
C51 H51B 0.9700
C51 H51C 0.9700
C52 H52A 0.9700
C52 H52B 0.9700
C52 H52C 0.9700
C53 C56 1.497(12)
C53 C54 1.537(11)
C53 C55 1.554(12)
C54 H54A 0.9700
C54 H54B 0.9700
C54 H54C 0.9700
C55 H55A 0.9700
C55 H55B 0.9700
C55 H55C 0.9700
C56 H56A 0.9700
C56 H56B 0.9700
C56 H56C 0.9700
C57 C59 1.525(12)
C57 C60 1.527(13)
C57 C58 1.547(13)
C58 H58A 0.9700
C58 H58B 0.9700
C58 H58C 0.9700
C59 H59A 0.9700
C59 H59B 0.9700
C59 H59C 0.9700
C60 H60A 0.9700
C60 H60B 0.9700
C60 H60C 0.9700
C61 C63 1.537(10)
C61 C62 1.547(10)
C61 C64 1.550(11)
C62 H62A 0.9700
C62 H62B 0.9700
C62 H62C 0.9700
C63 H63A 0.9700
C63 H63B 0.9700
C63 H63C 0.9700
C64 H64A 0.9700
C64 H64B 0.9700
C64 H64C 0.9700
C65 C67 1.486(13)
C65 C68 1.522(14)
C65 C66 1.560(15)
C66 H66A 0.9700
C66 H66B 0.9700
C66 H66C 0.9700
C67 H67A 0.9700
C67 H67B 0.9700
C67 H67C 0.9700
C68 H68A 0.9700
C68 H68B 0.9700
C68 H68C 0.9700
C69 C70 1.481(11)
C69 C71 1.501(12)
C69 H69 0.9900
C70 H70A 0.9700
C70 H70B 0.9700
C70 H70C 0.9700
C71 H71A 0.9700
C71 H71B 0.9700
C71 H71C 0.9700
C72 C73 1.522(19)
C73 C74 1.510(19)
C74 C75 1.510(19)
C75 C76 1.516(19)
C76 C77 1.483(19)
C72' C73' 1.514(19)
C73' C74' 1.516(19)
C74' C75' 1.505(19)
C75' C76' 1.482(19)
C76' C77' 1.500(19)
